data_4339463
loop_
_publ_author_name
'Matsuo, Tsukasa'
'Kawaguchi, Hiroyuki'

_publ_section_title
;
 Anisole-diphenoxide ligands and their zirconium dichloride and dialkyl
 complexes.
;
_journal_issue 20
_journal_name_full 'Inorganic chemistry'
_journal_page_first 8426
_journal_page_last 8434
_journal_paper_doi 10.1021/ic7011167
_journal_volume 46
_journal_year 2007
_chemical_formula_moiety 'C50 H76 O3 Si2 Zr '
_chemical_formula_sum 'C50 H76 O3 Si2 Zr'
_chemical_formula_weight 872.54
_space_group_IT_number 14
_symmetry_cell_setting monoclinic
_symmetry_Int_Tables_number 14
_symmetry_space_group_name_Hall '-P 2yn'
_symmetry_space_group_name_H-M 'P 1 21/n 1'
_cell_angle_alpha 90.0000
_cell_angle_beta 104.754(7)
_cell_angle_gamma 90.0000
_cell_formula_units_Z 4
_cell_length_a 11.453(6)
_cell_length_b 18.622(9)
_cell_length_c 24.540(13)
_cell_measurement_reflns_used 10767
_cell_measurement_temperature 173.1
_cell_measurement_theta_max 27.5
_cell_measurement_theta_min 3.0
_cell_volume 5061(4)
_computing_cell_refinement CrystalClear
_computing_data_collection CrystalClear
_computing_data_reduction CrystalStructure
_computing_publication_material 'CrystalStructure 3.8'
_computing_structure_refinement CRYSTALS
_computing_structure_solution SIR97
_diffrn_detector_area_resol_mean 7.31
_diffrn_measured_fraction_theta_full 0.988
_diffrn_measured_fraction_theta_max 0.989
_diffrn_measurement_device_type 'Rigaku Mercury'
_diffrn_measurement_method \w
_diffrn_radiation_type 'Mo K\a'
_diffrn_radiation_wavelength 0.71070
_diffrn_reflns_av_R_equivalents 0.062
_diffrn_reflns_limit_h_max 14
_diffrn_reflns_limit_h_min -14
_diffrn_reflns_limit_k_max 22
_diffrn_reflns_limit_k_min -23
_diffrn_reflns_limit_l_max 31
_diffrn_reflns_limit_l_min -31
_diffrn_reflns_number 39998
_diffrn_reflns_theta_full 27.50
_diffrn_reflns_theta_max 27.48
_exptl_absorpt_coefficient_mu 0.301
_exptl_absorpt_correction_type none
_exptl_crystal_colour colorless
_exptl_crystal_density_diffrn 1.145
_exptl_crystal_density_method 'not measured'
_exptl_crystal_description prism
_exptl_crystal_F_000 1872.00
_exptl_crystal_size_max 0.22
_exptl_crystal_size_mid 0.16
_exptl_crystal_size_min 0.08
_refine_diff_density_max 6.64
_refine_diff_density_min -3.10
_refine_ls_extinction_method none
_refine_ls_goodness_of_fit_ref 1.039
_refine_ls_hydrogen_treatment refall
_refine_ls_number_parameters 542
_refine_ls_number_reflns 39998
_refine_ls_R_factor_gt 0.0883
_refine_ls_shift/su_max 0.0000
_refine_ls_structure_factor_coef Fsqd
_refine_ls_weighting_details 'w = 1/[2.5000\s(Fo^2^)]/(4Fo^2^)'
_refine_ls_weighting_scheme calc
_refine_ls_wR_factor_ref 0.1933
_reflns_number_gt 11485
_reflns_number_total 11485
_reflns_threshold_expression F^2^>2.0\s(F^2^)
_cod_data_source_file ic7011167-file001.cif
_cod_data_source_block '__[MeO2O]Zr(CH2SiMe3)2'
_cod_original_formula_sum 'C50 H76 O3 Si2 Zr '
_cod_database_code 4339463

loop_
_symmetry_equiv_pos_site_id
_symmetry_equiv_pos_as_xyz
1 +X,+Y,+Z
2 1/2-X,1/2+Y,1/2-Z
3 -X,-Y,-Z
4 1/2+X,1/2-Y,1/2+Z

loop_
_atom_site_label
_atom_site_type_symbol
_atom_site_fract_x
_atom_site_fract_y
_atom_site_fract_z
_atom_site_U_iso_or_equiv
_atom_site_adp_type
_atom_site_occupancy
_atom_site_symmetry_multiplicity
_atom_site_calc_flag
_atom_site_refinement_flags
Zr(1) Zr 0.18095(2) 0.263130(10) 0.068430(10) 0.01917(5) Uani 1.00 1 d .
Si(1) Si 0.13978(7) 0.44013(4) 0.11981(3) 0.0321(2) Uani 1.00 1 d .
Si(2) Si 0.35270(7) 0.12346(4) 0.15831(3) 0.0309(2) Uani 1.00 1 d .
O(1) O 0.24802(14) 0.31413(8) 0.01113(6) 0.0211(4) Uani 1.00 1 d .
O(2) O 0.01320(14) 0.25765(8) -0.00448(6) 0.0216(4) Uani 1.00 1 d .
O(3) O 0.06532(14) 0.20252(8) 0.09791(7) 0.0232(4) Uani 1.00 1 d .
C(1) C 0.2817(2) 0.35049(11) -0.03115(10) 0.0202(6) Uani 1.00 1 d .
C(2) C 0.4027(2) 0.37234(12) -0.02565(10) 0.0235(6) Uani 1.00 1 d .
C(3) C 0.4259(2) 0.41032(13) -0.07087(11) 0.0293(7) Uani 1.00 1 d .
C(4) C 0.3401(2) 0.42503(13) -0.12091(11) 0.0332(7) Uani 1.00 1 d .
C(5) C 0.2232(2) 0.40288(12) -0.12475(10) 0.0307(7) Uani 1.00 1 d .
C(6) C 0.1928(2) 0.36599(11) -0.08133(10) 0.0237(6) Uani 1.00 1 d .
C(7) C 0.0632(2) 0.34062(12) -0.09111(10) 0.0256(6) Uani 1.00 1 d .
C(8) C 0.0339(2) 0.21999(12) -0.05142(9) 0.0212(6) Uani 1.00 1 d .
C(9) C 0.0538(2) 0.25946(12) -0.09550(9) 0.0216(5) Uani 1.00 1 d .
C(10) C 0.0740(2) 0.22284(13) -0.14157(10) 0.0270(6) Uani 1.00 1 d .
C(11) C 0.0736(2) 0.14789(13) -0.14398(10) 0.0275(7) Uani 1.00 1 d .
C(12) C 0.0594(2) 0.11103(13) -0.09571(11) 0.0277(7) Uani 1.00 1 d .
C(13) C 0.0417(2) 0.14574(12) -0.04867(10) 0.0245(6) Uani 1.00 1 d .
C(14) C 0.0462(2) 0.10524(12) 0.00554(10) 0.0267(7) Uani 1.00 1 d .
C(15) C -0.0370(2) 0.16173(12) 0.08260(10) 0.0230(6) Uani 1.00 1 d .
C(16) C -0.0537(2) 0.11783(12) 0.03491(10) 0.0240(6) Uani 1.00 1 d .
C(17) C -0.1633(2) 0.08189(13) 0.01499(11) 0.0345(7) Uani 1.00 1 d .
C(18) C -0.2554(2) 0.08796(15) 0.04230(12) 0.0394(8) Uani 1.00 1 d .
C(19) C -0.2326(2) 0.12774(14) 0.09117(12) 0.0346(7) Uani 1.00 1 d .
C(20) C -0.1256(2) 0.16545(12) 0.11361(10) 0.0234(6) Uani 1.00 1 d .
C(21) C 0.5089(2) 0.35224(13) 0.02409(11) 0.0298(7) Uani 1.00 1 d .
C(22) C 0.5279(2) 0.27065(14) 0.02288(13) 0.0417(8) Uani 1.00 1 d .
C(23) C 0.4877(2) 0.37461(15) 0.08037(11) 0.0397(8) Uani 1.00 1 d .
C(24) C 0.6284(2) 0.38760(17) 0.02038(14) 0.0501(9) Uani 1.00 1 d .
C(25) C 0.3702(3) 0.46318(17) -0.16982(12) 0.0551(10) Uani 1.00 1 d .
C(26) C 0.0863(2) 0.10610(13) -0.19588(11) 0.0351(8) Uani 1.00 1 d .
C(27) C -0.0359(3) 0.0751(2) -0.22412(15) 0.0894(15) Uani 1.00 1 d .
C(28) C 0.1761(3) 0.04514(17) -0.17806(14) 0.0741(13) Uani 1.00 1 d .
C(29) C 0.1263(4) 0.15136(17) -0.23748(14) 0.0732(13) Uani 1.00 1 d .
C(30) C -0.1067(2) 0.20726(14) 0.16848(11) 0.0307(7) Uani 1.00 1 d .
C(31) C -0.2104(2) 0.19566(17) 0.19678(13) 0.0487(10) Uani 1.00 1 d .
C(32) C 0.0105(2) 0.18311(17) 0.21040(11) 0.0476(9) Uani 1.00 1 d .
C(33) C -0.1012(2) 0.28796(14) 0.15803(12) 0.0425(8) Uani 1.00 1 d .
C(34) C -0.3731(3) 0.0493(2) 0.01958(16) 0.0760(13) Uani 1.00 1 d .
C(35) C -0.1127(2) 0.27513(13) -0.00935(11) 0.0307(7) Uani 1.00 1 d .
C(36) C 0.2052(2) 0.34833(12) 0.13354(10) 0.0267(6) Uani 1.00 1 d .
C(37) C -0.0117(2) 0.43970(16) 0.06899(14) 0.0532(10) Uani 1.00 1 d .
C(38) C 0.1230(3) 0.48068(18) 0.18674(14) 0.0787(13) Uani 1.00 1 d .
C(39) C 0.2375(3) 0.49728(16) 0.08728(19) 0.0803(13) Uani 1.00 1 d .
C(40) C 0.3342(2) 0.18603(12) 0.09740(11) 0.0279(7) Uani 1.00 1 d .
C(41) C 0.2297(2) 0.05614(14) 0.14784(12) 0.0389(8) Uani 1.00 1 d .
C(42) C 0.3602(3) 0.17562(16) 0.22338(13) 0.0576(10) Uani 1.00 1 d .
C(43) C 0.4957(2) 0.07083(17) 0.16895(16) 0.0656(12) Uani 1.00 1 d .
C(44) C -0.4733(5) 0.2170(3) -0.1336(2) 0.131(2) Uiso 1.00 1 d .
C(45) C -0.4291(8) 0.1443(4) -0.1404(3) 0.178(2) Uiso 1.00 1 d .
C(46) C -0.3197(6) 0.1496(3) -0.1550(2) 0.150(2) Uiso 1.00 1 d .
C(47) C -0.2581(4) 0.2129(2) -0.1605(2) 0.0966(14) Uiso 1.00 1 d .
C(48) C -0.3060(5) 0.2777(2) -0.1496(2) 0.1144(17) Uiso 1.00 1 d .
C(49) C -0.4171(4) 0.2734(2) -0.1356(2) 0.0927(13) Uiso 1.00 1 d .
C(50) C -0.5573(12) 0.1565(7) -0.1080(5) 0.154(4) Uiso 0.50 1 d P
C(51) C -0.6015(9) 0.2231(5) -0.1244(4) 0.099(2) Uiso 0.50 1 d P
H(1) H 0.5076 0.4271 -0.0673 0.036 Uiso 1.00 1 c R
H(2) H 0.1613 0.4128 -0.1591 0.036 Uiso 1.00 1 c R
H(3) H 0.0326 0.3561 -0.0596 0.029 Uiso 1.00 1 c R
H(4) H 0.0150 0.3619 -0.1256 0.029 Uiso 1.00 1 c R
H(5) H 0.0890 0.2499 -0.1728 0.032 Uiso 1.00 1 c R
H(6) H 0.0656 0.0591 -0.0953 0.034 Uiso 1.00 1 c R
H(7) H 0.0451 0.0544 -0.0032 0.033 Uiso 1.00 1 c R
H(8) H 0.1220 0.1173 0.0321 0.033 Uiso 1.00 1 c R
H(9) H -0.1755 0.0517 -0.0182 0.040 Uiso 1.00 1 c R
H(10) H -0.2951 0.1303 0.1113 0.042 Uiso 1.00 1 c R
H(11) H 0.4793 0.2463 0.0444 0.052 Uiso 1.00 1 c R
H(12) H 0.6125 0.2598 0.0389 0.052 Uiso 1.00 1 c R
H(13) H 0.5042 0.2544 -0.0159 0.052 Uiso 1.00 1 c R
H(14) H 0.5194 0.4227 0.0893 0.048 Uiso 1.00 1 c R
H(15) H 0.5270 0.3419 0.1102 0.048 Uiso 1.00 1 c R
H(16) H 0.4014 0.3747 0.0770 0.048 Uiso 1.00 1 c R
H(17) H 0.6700 0.3570 -0.0006 0.061 Uiso 1.00 1 c R
H(18) H 0.6794 0.3951 0.0581 0.061 Uiso 1.00 1 c R
H(19) H 0.6107 0.4335 0.0014 0.061 Uiso 1.00 1 c R
H(20) H 0.3599 0.5144 -0.1656 0.067 Uiso 1.00 1 c R
H(21) H 0.3172 0.4471 -0.2051 0.067 Uiso 1.00 1 c R
H(22) H 0.4534 0.4533 -0.1698 0.067 Uiso 1.00 1 c R
H(23) H -0.0440 0.0281 -0.2084 0.110 Uiso 1.00 1 c R
H(24) H -0.0441 0.0707 -0.2643 0.110 Uiso 1.00 1 c R
H(25) H -0.0984 0.1067 -0.2177 0.109 Uiso 1.00 1 c R
H(26) H 0.2557 0.0629 -0.1782 0.093 Uiso 1.00 1 c R
H(27) H 0.1553 0.0050 -0.2040 0.093 Uiso 1.00 1 c R
H(28) H 0.1763 0.0294 -0.1404 0.093 Uiso 1.00 1 c R
H(29) H 0.0577 0.1722 -0.2644 0.096 Uiso 1.00 1 c R
H(30) H 0.1725 0.1221 -0.2572 0.096 Uiso 1.00 1 c R
H(31) H 0.1772 0.1895 -0.2173 0.096 Uiso 1.00 1 c R
H(32) H -0.2728 0.2314 0.1837 0.062 Uiso 1.00 1 c R
H(33) H -0.1795 0.1997 0.2373 0.063 Uiso 1.00 1 c R
H(34) H -0.2442 0.1481 0.1874 0.062 Uiso 1.00 1 c R
H(35) H -0.0075 0.1436 0.2327 0.058 Uiso 1.00 1 c R
H(36) H 0.0454 0.2225 0.2351 0.057 Uiso 1.00 1 c R
H(37) H 0.0674 0.1672 0.1896 0.058 Uiso 1.00 1 c R
H(38) H -0.0184 0.3022 0.1608 0.054 Uiso 1.00 1 c R
H(39) H -0.1312 0.3134 0.1862 0.054 Uiso 1.00 1 c R
H(40) H -0.1508 0.2996 0.1208 0.054 Uiso 1.00 1 c R
H(41) H -0.4280 0.0809 -0.0063 0.091 Uiso 1.00 1 c R
H(42) H -0.4062 0.0384 0.0513 0.091 Uiso 1.00 1 c R
H(43) H -0.3628 0.0052 0.0003 0.091 Uiso 1.00 1 c R
H(44) H -0.1547 0.2334 -0.0003 0.038 Uiso 1.00 1 c R
H(45) H -0.1497 0.2900 -0.0477 0.038 Uiso 1.00 1 c R
H(46) H -0.1177 0.3140 0.0163 0.038 Uiso 1.00 1 c R
H(47) H 0.1726 0.3286 0.1632 0.033 Uiso 1.00 1 c R
H(48) H 0.2917 0.3549 0.1476 0.033 Uiso 1.00 1 c R
H(49) H -0.0024 0.4446 0.0310 0.061 Uiso 1.00 1 c R
H(50) H -0.0592 0.4794 0.0772 0.061 Uiso 1.00 1 c R
H(51) H -0.0523 0.3948 0.0723 0.061 Uiso 1.00 1 c R
H(52) H 0.0434 0.4692 0.1913 0.090 Uiso 1.00 1 c R
H(53) H 0.1313 0.5324 0.1847 0.090 Uiso 1.00 1 c R
H(54) H 0.1840 0.4622 0.2186 0.090 Uiso 1.00 1 c R
H(55) H 0.2976 0.5216 0.1165 0.099 Uiso 1.00 1 c R
H(56) H 0.1872 0.5326 0.0632 0.098 Uiso 1.00 1 c R
H(57) H 0.2775 0.4677 0.0650 0.099 Uiso 1.00 1 c R
H(58) H 0.3329 0.1558 0.0651 0.034 Uiso 1.00 1 c R
H(59) H 0.4067 0.2153 0.1058 0.034 Uiso 1.00 1 c R
H(60) H 0.1641 0.0751 0.1619 0.049 Uiso 1.00 1 c R
H(61) H 0.2598 0.0123 0.1679 0.048 Uiso 1.00 1 c R
H(62) H 0.2007 0.0459 0.1079 0.048 Uiso 1.00 1 c R
H(63) H 0.4431 0.1882 0.2418 0.066 Uiso 1.00 1 c R
H(64) H 0.3268 0.1468 0.2487 0.066 Uiso 1.00 1 c R
H(65) H 0.3128 0.2191 0.2136 0.065 Uiso 1.00 1 c R
H(66) H 0.4786 0.0268 0.1472 0.081 Uiso 1.00 1 c R
H(67) H 0.5256 0.0592 0.2086 0.081 Uiso 1.00 1 c R
H(68) H 0.5562 0.0983 0.1566 0.081 Uiso 1.00 1 c R

loop_
_atom_site_aniso_label
_atom_site_aniso_U_11
_atom_site_aniso_U_22
_atom_site_aniso_U_33
_atom_site_aniso_U_12
_atom_site_aniso_U_13
_atom_site_aniso_U_23
Zr(1) 0.02028(12) 0.02025(13) 0.01712(11) -0.00205(10) 0.00504(9) 0.00156(10)
Si(1) 0.0340(4) 0.0261(3) 0.0342(4) -0.0020(3) 0.0053(3) -0.0043(3)
Si(2) 0.0254(4) 0.0323(4) 0.0347(4) 0.0005(3) 0.0069(3) 0.0144(3)
O(1) 0.0228(9) 0.0210(8) 0.0194(8) -0.0021(6) 0.0051(7) 0.0043(6)
O(2) 0.0220(8) 0.0225(8) 0.0204(8) 0.0003(6) 0.0056(6) -0.0034(6)
O(3) 0.0223(9) 0.0259(8) 0.0221(8) -0.0049(7) 0.0071(7) 0.0005(7)
C(1) 0.0301(13) 0.0120(11) 0.0194(12) -0.0003(9) 0.0080(10) -0.0008(9)
C(2) 0.0283(13) 0.0207(12) 0.0228(13) -0.0008(10) 0.0089(10) 0.0036(10)
C(3) 0.0330(15) 0.0283(14) 0.0296(14) -0.0066(11) 0.0134(12) 0.0031(11)
C(4) 0.0510(18) 0.0239(13) 0.0254(14) -0.0125(12) 0.0111(13) 0.0029(11)
C(5) 0.0453(17) 0.0247(13) 0.0198(13) -0.0033(12) 0.0038(12) 0.0025(10)
C(6) 0.0335(14) 0.0143(11) 0.0237(13) -0.0011(10) 0.0082(11) -0.0015(10)
C(7) 0.0302(14) 0.0244(13) 0.0190(12) 0.0037(10) 0.0005(10) 0.0051(10)
C(8) 0.0216(12) 0.0256(13) 0.0163(11) -0.0019(9) 0.0043(9) -0.0066(9)
C(9) 0.0256(12) 0.0218(12) 0.0147(10) -0.0019(10) 0.0002(9) -0.0027(9)
C(10) 0.0292(13) 0.0292(14) 0.0222(12) -0.0028(11) 0.0056(10) 0.0022(10)
C(11) 0.0306(14) 0.0271(14) 0.0246(13) -0.0031(11) 0.0068(11) -0.0052(11)
C(12) 0.0377(15) 0.0202(13) 0.0268(13) -0.0025(11) 0.0111(11) -0.0015(10)
C(13) 0.0271(13) 0.0227(13) 0.0240(13) -0.0028(10) 0.0069(10) -0.0015(10)
C(14) 0.0386(15) 0.0187(12) 0.0254(13) -0.0006(11) 0.0126(11) -0.0015(10)
C(15) 0.0226(13) 0.0234(12) 0.0224(12) -0.0055(10) 0.0043(10) 0.0025(10)
C(16) 0.0302(14) 0.0187(12) 0.0229(13) -0.0025(10) 0.0063(11) 0.0037(10)
C(17) 0.0400(16) 0.0325(15) 0.0292(15) -0.0108(12) 0.0053(12) -0.0005(12)
C(18) 0.0312(16) 0.0446(17) 0.0394(17) -0.0202(13) 0.0038(13) -0.0034(13)
C(19) 0.0249(14) 0.0428(16) 0.0381(16) -0.0040(12) 0.0120(12) 0.0029(13)
C(20) 0.0209(12) 0.0251(13) 0.0249(13) -0.0026(10) 0.0068(10) 0.0034(10)
C(21) 0.0244(13) 0.0326(14) 0.0335(15) -0.0015(11) 0.0094(11) 0.0055(11)
C(22) 0.0374(16) 0.0461(17) 0.0451(18) 0.0102(13) 0.0166(14) 0.0146(14)
C(23) 0.0329(16) 0.0527(18) 0.0319(15) -0.0126(13) 0.0054(12) 0.0043(13)
C(24) 0.0339(17) 0.068(2) 0.050(2) -0.0085(15) 0.0135(15) 0.0200(16)
C(25) 0.069(2) 0.064(2) 0.0330(17) -0.0260(18) 0.0152(17) 0.0087(15)
C(26) 0.0531(19) 0.0302(15) 0.0257(14) -0.0058(13) 0.0168(13) -0.0095(11)
C(27) 0.083(3) 0.135(3) 0.055(2) -0.042(2) 0.027(2) -0.066(2)
C(28) 0.129(3) 0.057(2) 0.046(2) 0.045(2) 0.040(2) -0.0002(17)
C(29) 0.137(3) 0.056(2) 0.047(2) -0.000(2) 0.061(2) -0.0086(17)
C(30) 0.0262(14) 0.0438(15) 0.0244(13) -0.0022(12) 0.0106(11) 0.0041(12)
C(31) 0.0476(19) 0.067(2) 0.0399(18) 0.0010(15) 0.0277(15) -0.0039(15)
C(32) 0.0417(18) 0.078(2) 0.0222(15) 0.0032(15) 0.0062(13) 0.0011(14)
C(33) 0.0457(18) 0.0459(16) 0.0423(18) -0.0054(14) 0.0228(14) -0.0097(14)
C(34) 0.049(2) 0.104(2) 0.075(2) -0.044(2) 0.014(2) -0.027(2)
C(35) 0.0254(13) 0.0335(15) 0.0334(14) 0.0036(11) 0.0076(11) 0.0012(12)
C(36) 0.0307(14) 0.0303(13) 0.0204(13) -0.0069(11) 0.0089(11) -0.0029(10)
C(37) 0.047(2) 0.0399(17) 0.065(2) -0.0038(14) -0.0011(17) 0.0059(15)
C(38) 0.108(3) 0.066(2) 0.051(2) 0.040(2) 0.000(2) -0.0254(18)
C(39) 0.060(2) 0.0356(18) 0.150(4) 0.0022(17) 0.035(2) 0.031(2)
C(40) 0.0264(14) 0.0256(13) 0.0331(14) -0.0037(10) 0.0103(11) 0.0062(11)
C(41) 0.0404(17) 0.0346(15) 0.0433(17) 0.0006(12) 0.0137(14) 0.0111(13)
C(42) 0.071(2) 0.056(2) 0.0349(18) -0.0196(17) -0.0059(17) 0.0106(15)
C(43) 0.0385(19) 0.061(2) 0.101(3) 0.0151(16) 0.025(2) 0.043(2)

loop_
_atom_type_symbol
_atom_type_description
_atom_type_scat_dispersion_real
_atom_type_scat_dispersion_imag
_atom_type_scat_source
C C 0.003 0.002
;
International Tables for Crystallography
(1992, Vol. C, Tables 4.2.6.8 and 6.1.1.4)
;
H H 0.000 0.000
;
International Tables for Crystallography
(1992, Vol. C, Table 6.1.1.4)
;
O O 0.011 0.006
;
International Tables for Crystallography
(1992, Vol. C, Tables 4.2.6.8 and 6.1.1.4)
;
Si Si 0.082 0.070
;
International Tables for Crystallography
(1992, Vol. C, Tables 4.2.6.8 and 6.1.1.4)
;
Zr Zr -2.967 0.560
;
International Tables for Crystallography
(1992, Vol. C, Tables 4.2.6.8 and 6.1.1.4)
;

loop_
_geom_angle_atom_site_label_1
_geom_angle_atom_site_label_2
_geom_angle_atom_site_label_3
_geom_angle
_geom_angle_publ_flag
O(1) Zr(1) O(2) 82.36(5) yes
O(1) Zr(1) O(3) 157.49(5) yes
O(1) Zr(1) C(36) 99.58(7) yes
O(1) Zr(1) C(40) 96.73(8) yes
O(2) Zr(1) O(3) 75.84(5) yes
O(2) Zr(1) C(36) 121.70(7) yes
O(2) Zr(1) C(40) 131.24(7) yes
O(3) Zr(1) C(36) 96.63(8) yes
O(3) Zr(1) C(40) 93.48(8) yes
C(36) Zr(1) C(40) 106.61(8) yes
C(36) Si(1) C(37) 112.37(12) yes
C(36) Si(1) C(38) 109.87(13) yes
C(36) Si(1) C(39) 110.11(14) yes
C(37) Si(1) C(38) 107.74(17) yes
C(37) Si(1) C(39) 105.91(15) yes
C(38) Si(1) C(39) 110.76(17) yes
C(40) Si(2) C(41) 112.60(11) yes
C(40) Si(2) C(42) 109.53(12) yes
C(40) Si(2) C(43) 110.89(15) yes
C(41) Si(2) C(42) 109.93(15) yes
C(41) Si(2) C(43) 105.81(13) yes
C(42) Si(2) C(43) 107.93(15) yes
Zr(1) O(1) C(1) 174.00(13) yes
Zr(1) O(2) C(8) 112.30(12) yes
Zr(1) O(2) C(35) 132.67(13) yes
C(8) O(2) C(35) 114.28(16) yes
Zr(1) O(3) C(15) 144.18(15) yes
O(1) C(1) C(2) 121.69(18) yes
O(1) C(1) C(6) 118.7(2) yes
C(2) C(1) C(6) 119.6(2) yes
C(1) C(2) C(3) 116.7(2) yes
C(1) C(2) C(21) 124.3(2) yes
C(3) C(2) C(21) 118.8(2) yes
C(2) C(3) C(4) 124.5(2) yes
C(3) C(4) C(5) 117.1(2) yes
C(3) C(4) C(25) 122.8(2) yes
C(5) C(4) C(25) 120.1(2) yes
C(4) C(5) C(6) 121.7(2) yes
C(1) C(6) C(5) 120.3(2) yes
C(1) C(6) C(7) 122.2(2) yes
C(5) C(6) C(7) 117.4(2) yes
C(6) C(7) C(9) 111.72(19) yes
O(2) C(8) C(9) 118.05(19) yes
O(2) C(8) C(13) 118.4(2) yes
C(9) C(8) C(13) 123.4(2) yes
C(7) C(9) C(8) 120.0(2) yes
C(7) C(9) C(10) 121.6(2) yes
C(8) C(9) C(10) 118.3(2) yes
C(9) C(10) C(11) 121.7(2) yes
C(10) C(11) C(12) 116.7(2) yes
C(10) C(11) C(26) 122.9(2) yes
C(12) C(11) C(26) 120.4(2) yes
C(11) C(12) C(13) 123.0(2) yes
C(8) C(13) C(12) 116.6(2) yes
C(8) C(13) C(14) 121.7(2) yes
C(12) C(13) C(14) 121.3(2) yes
C(13) C(14) C(16) 118.6(2) yes
O(3) C(15) C(16) 118.6(2) yes
O(3) C(15) C(20) 120.4(2) yes
C(16) C(15) C(20) 120.9(2) yes
C(14) C(16) C(15) 121.9(2) yes
C(14) C(16) C(17) 118.6(2) yes
C(15) C(16) C(17) 119.4(2) yes
C(16) C(17) C(18) 121.1(2) yes
C(17) C(18) C(19) 117.7(2) yes
C(17) C(18) C(34) 120.1(2) yes
C(19) C(18) C(34) 122.2(3) yes
C(18) C(19) C(20) 124.5(2) yes
C(15) C(20) C(19) 116.1(2) yes
C(15) C(20) C(30) 122.7(2) yes
C(19) C(20) C(30) 121.2(2) yes
C(2) C(21) C(22) 108.26(19) yes
C(2) C(21) C(23) 112.2(2) yes
C(2) C(21) C(24) 112.6(2) yes
C(22) C(21) C(23) 110.2(2) yes
C(22) C(21) C(24) 106.8(2) yes
C(23) C(21) C(24) 106.6(2) yes
C(11) C(26) C(27) 107.6(2) yes
C(11) C(26) C(28) 109.9(2) yes
C(11) C(26) C(29) 113.3(2) yes
C(27) C(26) C(28) 109.1(2) yes
C(27) C(26) C(29) 108.3(2) yes
C(28) C(26) C(29) 108.5(3) yes
C(20) C(30) C(31) 112.1(2) yes
C(20) C(30) C(32) 110.2(2) yes
C(20) C(30) C(33) 110.9(2) yes
C(31) C(30) C(32) 107.5(2) yes
C(31) C(30) C(33) 106.5(2) yes
C(32) C(30) C(33) 109.5(2) yes
Zr(1) C(36) Si(1) 123.74(11) yes
Zr(1) C(40) Si(2) 125.13(14) yes
C(45) C(44) C(49) 125.4(7) yes
C(45) C(44) C(50) 71.1(6) yes
C(45) C(44) C(51) 116.9(6) yes
C(49) C(44) C(50) 157.5(7) yes
C(49) C(44) C(51) 117.7(6) yes
C(50) C(44) C(51) 49.3(6) yes
C(44) C(45) C(46) 108.8(6) yes
C(45) C(46) C(47) 126.5(6) yes
C(46) C(47) C(48) 118.9(5) yes
C(47) C(48) C(49) 115.3(4) yes
C(44) C(49) C(48) 124.8(5) yes
C(44) C(50) C(51) 59.4(7) yes
C(44) C(51) C(50) 71.4(8) yes

loop_
_geom_bond_atom_site_label_1
_geom_bond_atom_site_label_2
_geom_bond_distance
_geom_bond_publ_flag
Zr(1) O(1) 2.0048(16) yes
Zr(1) O(2) 2.2698(13) yes
Zr(1) O(3) 2.0097(17) yes
Zr(1) C(36) 2.218(2) yes
Zr(1) C(40) 2.239(2) yes
Si(1) C(36) 1.862(2) yes
Si(1) C(37) 1.861(2) yes
Si(1) C(38) 1.862(3) yes
Si(1) C(39) 1.865(4) yes
Si(2) C(40) 1.864(2) yes
Si(2) C(41) 1.854(2) yes
Si(2) C(42) 1.852(3) yes
Si(2) C(43) 1.869(3) yes
O(1) C(1) 1.374(3) yes
O(2) C(8) 1.419(2) yes
O(2) C(35) 1.453(3) yes
O(3) C(15) 1.367(2) yes
C(1) C(2) 1.417(3) yes
C(1) C(6) 1.413(3) yes
C(2) C(3) 1.397(3) yes
C(2) C(21) 1.534(3) yes
C(3) C(4) 1.391(3) yes
C(4) C(5) 1.381(4) yes
C(4) C(25) 1.509(4) yes
C(5) C(6) 1.385(3) yes
C(6) C(7) 1.518(3) yes
C(7) C(9) 1.517(3) yes
C(8) C(9) 1.374(3) yes
C(8) C(13) 1.386(3) yes
C(9) C(10) 1.389(3) yes
C(10) C(11) 1.397(3) yes
C(11) C(12) 1.414(3) yes
C(11) C(26) 1.531(3) yes
C(12) C(13) 1.382(3) yes
C(13) C(14) 1.519(3) yes
C(14) C(16) 1.517(4) yes
C(15) C(16) 1.400(3) yes
C(15) C(20) 1.416(3) yes
C(16) C(17) 1.397(3) yes
C(17) C(18) 1.391(4) yes
C(18) C(19) 1.377(3) yes
C(18) C(34) 1.505(4) yes
C(19) C(20) 1.398(3) yes
C(20) C(30) 1.522(3) yes
C(21) C(22) 1.536(3) yes
C(21) C(23) 1.520(4) yes
C(21) C(24) 1.542(4) yes
C(26) C(27) 1.509(4) yes
C(26) C(28) 1.520(4) yes
C(26) C(29) 1.484(4) yes
C(30) C(31) 1.536(4) yes
C(30) C(32) 1.536(3) yes
C(30) C(33) 1.529(3) yes
C(44) C(45) 1.468(10) yes
C(44) C(49) 1.241(8) yes
C(44) C(50) 1.702(16) yes
C(44) C(51) 1.546(13) yes
C(45) C(46) 1.391(12) yes
C(46) C(47) 1.397(8) yes
C(47) C(48) 1.380(7) yes
C(48) C(49) 1.402(8) yes
C(50) C(51) 1.361(16) yes

loop_
_geom_contact_atom_site_label_1
_geom_contact_atom_site_label_2
_geom_contact_distance
_geom_contact_site_symmetry_2
C(34) C(34) 3.364(5) 3_455
C(35) C(48) 3.587(5) .
C(48) C(35) 3.587(5) .

loop_
_geom_torsion_atom_site_label_1
_geom_torsion_atom_site_label_2
_geom_torsion_atom_site_label_3
_geom_torsion_atom_site_label_4
_geom_torsion
O(1) Zr(1) O(2) C(8) 60.06(13)
O(1) Zr(1) O(2) C(35) -130.75(18)
O(2) Zr(1) O(1) C(1) 20.8(13)
O(1) Zr(1) O(3) C(15) 3.8(3)
O(3) Zr(1) O(1) C(1) 35.2(14)
O(1) Zr(1) C(36) Si(1) 57.06(16)
C(36) Zr(1) O(1) C(1) -100.2(13)
O(1) Zr(1) C(40) Si(2) 172.53(12)
C(40) Zr(1) O(1) C(1) 151.6(13)
O(2) Zr(1) O(3) C(15) 18.6(2)
O(3) Zr(1) O(2) C(8) -114.28(14)
O(3) Zr(1) O(2) C(35) 54.91(18)
O(2) Zr(1) C(36) Si(1) -29.82(19)
C(36) Zr(1) O(2) C(8) 156.63(14)
C(36) Zr(1) O(2) C(35) -34.2(2)
O(2) Zr(1) C(40) Si(2) -101.75(15)
C(40) Zr(1) O(2) C(8) -32.21(18)
C(40) Zr(1) O(2) C(35) 136.98(18)
O(3) Zr(1) C(36) Si(1) -107.25(15)
C(36) Zr(1) O(3) C(15) 139.7(2)
O(3) Zr(1) C(40) Si(2) -27.57(13)
C(40) Zr(1) O(3) C(15) -113.2(2)
C(36) Zr(1) C(40) Si(2) 70.41(15)
C(40) Zr(1) C(36) Si(1) 157.10(15)
C(37) Si(1) C(36) Zr(1) 36.1(2)
C(38) Si(1) C(36) Zr(1) 156.03(18)
C(39) Si(1) C(36) Zr(1) -81.72(19)
C(41) Si(2) C(40) Zr(1) 63.42(17)
C(42) Si(2) C(40) Zr(1) -59.23(18)
C(43) Si(2) C(40) Zr(1) -178.24(14)
Zr(1) O(1) C(1) C(2) 167.4(12)
Zr(1) O(1) C(1) C(6) -12.8(14)
Zr(1) O(2) C(8) C(9) -99.94(19)
Zr(1) O(2) C(8) C(13) 75.4(2)
C(35) O(2) C(8) C(9) 88.8(2)
C(35) O(2) C(8) C(13) -95.9(2)
Zr(1) O(3) C(15) C(16) 39.0(3)
Zr(1) O(3) C(15) C(20) -139.4(2)
O(1) C(1) C(2) C(3) -178.7(2)
O(1) C(1) C(2) C(21) 6.1(3)
O(1) C(1) C(6) C(5) 179.7(2)
O(1) C(1) C(6) C(7) -3.1(3)
C(2) C(1) C(6) C(5) -0.6(3)
C(2) C(1) C(6) C(7) 176.7(2)
C(6) C(1) C(2) C(3) 1.6(3)
C(6) C(1) C(2) C(21) -173.7(2)
C(1) C(2) C(3) C(4) -2.8(3)
C(1) C(2) C(21) C(22) 65.7(3)
C(1) C(2) C(21) C(23) -56.1(3)
C(1) C(2) C(21) C(24) -176.4(2)
C(3) C(2) C(21) C(22) -109.5(2)
C(3) C(2) C(21) C(23) 128.7(2)
C(3) C(2) C(21) C(24) 8.4(3)
C(21) C(2) C(3) C(4) 172.8(2)
C(2) C(3) C(4) C(5) 2.8(3)
C(2) C(3) C(4) C(25) -177.0(2)
C(3) C(4) C(5) C(6) -1.6(3)
C(25) C(4) C(5) C(6) 178.2(2)
C(4) C(5) C(6) C(1) 0.6(3)
C(4) C(5) C(6) C(7) -176.8(2)
C(1) C(6) C(7) C(9) -66.3(2)
C(5) C(6) C(7) C(9) 111.1(2)
C(6) C(7) C(9) C(8) 105.1(2)
C(6) C(7) C(9) C(10) -70.0(2)
O(2) C(8) C(9) C(7) 4.8(3)
O(2) C(8) C(9) C(10) -179.92(16)
O(2) C(8) C(13) C(12) 178.7(2)
O(2) C(8) C(13) C(14) -8.6(3)
C(9) C(8) C(13) C(12) -6.2(3)
C(9) C(8) C(13) C(14) 166.5(2)
C(13) C(8) C(9) C(7) -170.2(2)
C(13) C(8) C(9) C(10) 5.0(3)
C(7) C(9) C(10) C(11) 175.5(2)
C(8) C(9) C(10) C(11) 0.4(3)
C(9) C(10) C(11) C(12) -3.9(3)
C(9) C(10) C(11) C(26) 175.4(2)
C(10) C(11) C(12) C(13) 2.6(3)
C(10) C(11) C(26) C(27) -106.7(2)
C(10) C(11) C(26) C(28) 134.6(2)
C(10) C(11) C(26) C(29) 13.1(3)
C(12) C(11) C(26) C(27) 72.6(3)
C(12) C(11) C(26) C(28) -46.1(3)
C(12) C(11) C(26) C(29) -167.6(2)
C(26) C(11) C(12) C(13) -176.8(2)
C(11) C(12) C(13) C(8) 2.3(3)
C(11) C(12) C(13) C(14) -170.4(2)
C(8) C(13) C(14) C(16) 54.9(3)
C(12) C(13) C(14) C(16) -132.7(2)
C(13) C(14) C(16) C(15) -102.1(2)
C(13) C(14) C(16) C(17) 80.7(2)
O(3) C(15) C(16) C(14) 9.9(3)
O(3) C(15) C(16) C(17) -173.0(2)
O(3) C(15) C(20) C(19) 173.3(2)
O(3) C(15) C(20) C(30) -7.1(3)
C(16) C(15) C(20) C(19) -5.0(3)
C(16) C(15) C(20) C(30) 174.5(2)
C(20) C(15) C(16) C(14) -171.8(2)
C(20) C(15) C(16) C(17) 5.3(3)
C(14) C(16) C(17) C(18) 176.1(2)
C(15) C(16) C(17) C(18) -1.2(3)
C(16) C(17) C(18) C(19) -3.1(3)
C(16) C(17) C(18) C(34) 179.3(2)
C(17) C(18) C(19) C(20) 3.5(4)
C(34) C(18) C(19) C(20) -179.0(2)
C(18) C(19) C(20) C(15) 0.5(3)
C(18) C(19) C(20) C(30) -179.0(2)
C(15) C(20) C(30) C(31) -173.6(2)
C(15) C(20) C(30) C(32) -53.9(3)
C(15) C(20) C(30) C(33) 67.5(2)
C(19) C(20) C(30) C(31) 5.9(3)
C(19) C(20) C(30) C(32) 125.6(2)
C(19) C(20) C(30) C(33) -113.0(2)
C(45) C(44) C(49) C(48) 5.8(9)
C(49) C(44) C(45) C(46) -5.9(9)
C(45) C(44) C(50) C(51) -157.9(8)
C(50) C(44) C(45) C(46) -168.5(7)
C(45) C(44) C(51) C(50) 23.6(8)
C(51) C(44) C(45) C(46) 172.8(6)
C(49) C(44) C(50) C(51) 61.6(18)
C(50) C(44) C(49) C(48) 138.3(16)
C(49) C(44) C(51) C(50) -157.7(8)
C(51) C(44) C(49) C(48) -172.9(5)
C(44) C(45) C(46) C(47) 2.2(9)
C(45) C(46) C(47) C(48) 1.5(9)
C(46) C(47) C(48) C(49) -2.3(7)
C(47) C(48) C(49) C(44) -1.2(8)
